data_4108804
loop_
_publ_author_name
'Matthew T. Whited'
'Robert H. Grubbs'

_publ_contact_author_address
;1200 E. California Blvd.
Pasadena, CA 91125
;
_publ_contact_author_email rhg@caltech.edu
_publ_contact_author_fax 626-564-9297
_publ_contact_author_name 'Robert H. Grubbs'
_publ_contact_author_phone 626-395-6003
_publ_section_title
;
 A Catalytic Cycle for Oxidation of tert-Butyl Methyl Ether by a Double
 C-H Activation-Group Transfer Process
;
_journal_name_full 'Journal of the American Chemical Society'
_journal_page_first 16476
_journal_page_last 16477
_journal_paper_doi 10.1021/ja8071385
_journal_volume 130
_journal_year 2008
_chemical_formula_moiety 'C26 H40 Ir N3 P2'
_chemical_formula_sum 'C26 H40 Ir N3 P2'
_chemical_formula_weight 648.75
_chemical_name_systematic
; 
 ? 
;
_space_group_IT_number 33
_symmetry_cell_setting orthorhombic
_symmetry_space_group_name_Hall 'P 2c -2n'
_symmetry_space_group_name_H-M 'P n a 21'
_atom_sites_solution_hydrogens geom
_atom_sites_solution_primary direct
_atom_sites_solution_secondary difmap
_audit_creation_method SHELXL-97
_cell_angle_alpha 90.00
_cell_angle_beta 90.00
_cell_angle_gamma 90.00
_cell_formula_units_Z 4
_cell_length_a 9.4977(10)
_cell_length_b 30.723(4)
_cell_length_c 9.5901(11)
_cell_measurement_reflns_used 9980
_cell_measurement_temperature 296(2)
_cell_measurement_theta_max 34.20
_cell_measurement_theta_min 2.23
_cell_volume 2798.4(6)
_computing_cell_refinement 'Bruker SMART'
_computing_data_collection 'Bruker SMART'
_computing_data_reduction 'Bruker SAINT'
_computing_molecular_graphics 'Bruker SHELXTL'
_computing_publication_material 'Bruker SHELXTL'
_computing_structure_refinement 'SHELXL-97 (Sheldrick, 2008)'
_computing_structure_solution 'SHELXS-97 (Sheldrick, 2008)'
_diffrn_ambient_temperature 296(2)
_diffrn_measured_fraction_theta_full 0.985
_diffrn_measured_fraction_theta_max 0.947
_diffrn_measurement_device_type 'CCD area detector'
_diffrn_measurement_method 'phi and omega scans'
_diffrn_radiation_monochromator graphite
_diffrn_radiation_source 'fine-focus sealed tube'
_diffrn_radiation_type MoK\a
_diffrn_radiation_wavelength 0.71073
_diffrn_reflns_av_R_equivalents 0.0424
_diffrn_reflns_av_sigmaI/netI 0.0781
_diffrn_reflns_limit_h_max 15
_diffrn_reflns_limit_h_min -14
_diffrn_reflns_limit_k_max 49
_diffrn_reflns_limit_k_min -31
_diffrn_reflns_limit_l_max 13
_diffrn_reflns_limit_l_min -15
_diffrn_reflns_number 36987
_diffrn_reflns_theta_full 25.56
_diffrn_reflns_theta_max 35.91
_diffrn_reflns_theta_min 2.22
_exptl_absorpt_coefficient_mu 4.903
_exptl_absorpt_correction_T_max 0.814
_exptl_absorpt_correction_T_min 0.705
_exptl_absorpt_correction_type multi-scan
_exptl_absorpt_process_details 'Bruker SADABS'
_exptl_crystal_colour orange
_exptl_crystal_density_diffrn 1.540
_exptl_crystal_description plate
_exptl_crystal_F_000 1296
_exptl_crystal_size_max 0.092
_exptl_crystal_size_mid 0.074
_exptl_crystal_size_min 0.042
_refine_diff_density_max 2.946
_refine_diff_density_min -2.394
_refine_diff_density_rms 0.146
_refine_ls_abs_structure_details 'Flack (1983), 4537 Friedel pairs'
_refine_ls_abs_structure_Flack 0.002(5)
_refine_ls_extinction_method none
_refine_ls_goodness_of_fit_ref 1.065
_refine_ls_hydrogen_treatment constr
_refine_ls_matrix_type full
_refine_ls_number_parameters 299
_refine_ls_number_reflns 11069
_refine_ls_number_restraints 25
_refine_ls_restrained_S_all 1.100
_refine_ls_R_factor_all 0.0861
_refine_ls_R_factor_gt 0.0383
_refine_ls_shift/su_max 0.001
_refine_ls_shift/su_mean 0.000
_refine_ls_structure_factor_coef Fsqd
_refine_ls_weighting_details 'calc w=1/[\s^2^(Fo^2^)+(0.0000P)^2^+0.0000P] where P=(Fo^2^+2Fc^2^)/3'
_refine_ls_weighting_scheme calc
_refine_ls_wR_factor_gt 0.0512
_refine_ls_wR_factor_ref 0.0575
_reflns_number_gt 7090
_reflns_number_total 11069
_reflns_threshold_expression >2sigma(I)
_cod_data_source_file ja8071385_si_002.cif
_cod_data_source_block mtw102abs
_cod_original_cell_volume 2798.3(6)
_cod_database_code 4108804

loop_
_symmetry_equiv_pos_as_xyz
'x, y, z'
'-x, -y, z+1/2'
'x+1/2, -y+1/2, z'
'-x+1/2, y+1/2, z+1/2'

loop_
_atom_site_label
_atom_site_type_symbol
_atom_site_fract_x
_atom_site_fract_y
_atom_site_fract_z
_atom_site_U_iso_or_equiv
_atom_site_adp_type
_atom_site_occupancy
_atom_site_symmetry_multiplicity
_atom_site_calc_flag
_atom_site_refinement_flags
Ir1 Ir 0.114304(10) 0.130616(5) 1.04772(3) 0.02574(4) Uani 1 1 d .
P1 P 0.24653(12) 0.15354(5) 0.86305(12) 0.0272(3) Uani 1 1 d .
P2 P -0.05739(11) 0.09848(4) 1.17876(11) 0.0243(2) Uani 1 1 d .
N1 N -0.0390(3) 0.12995(12) 0.8986(3) 0.0215(7) Uani 1 1 d .
N2 N 0.2518(4) 0.13360(18) 1.1854(4) 0.0651(17) Uani 1 1 d .
N3 N 0.3317(6) 0.1374(2) 1.2715(6) 0.0861(17) Uani 1 1 d U
C1 C -0.0260(4) 0.15761(14) 0.7836(4) 0.0230(9) Uani 1 1 d .
C2 C -0.1400(4) 0.17381(13) 0.7066(4) 0.0252(9) Uani 1 1 d .
H2 H -0.2312 0.1654 0.7298 0.030 Uiso 1 1 calc R
C3 C -0.1185(4) 0.20199(14) 0.5971(4) 0.0356(11) Uani 1 1 d .
H3 H -0.1969 0.2126 0.5499 0.043 Uiso 1 1 calc R
C4 C 0.0147(4) 0.21547(13) 0.5531(9) 0.0402(10) Uani 1 1 d .
C5 C 0.1269(4) 0.20010(16) 0.6340(4) 0.0378(11) Uani 1 1 d .
H5 H 0.2176 0.2089 0.6109 0.045 Uiso 1 1 calc R
C6 C 0.1095(4) 0.17262(14) 0.7460(4) 0.0269(9) Uani 1 1 d .
C7 C 0.0339(5) 0.24614(19) 0.4334(6) 0.069(2) Uani 1 1 d .
H7A H 0.0568 0.2746 0.4682 0.104 Uiso 1 1 calc R
H7B H -0.0516 0.2476 0.3803 0.104 Uiso 1 1 calc R
H7C H 0.1089 0.2359 0.3748 0.104 Uiso 1 1 calc R
C8 C -0.1515(4) 0.10023(13) 0.9113(4) 0.0206(8) Uani 1 1 d .
C9 C -0.2329(4) 0.08485(13) 0.7984(4) 0.0257(9) Uani 1 1 d .
H9 H -0.2150 0.0951 0.7089 0.031 Uiso 1 1 calc R
C10 C -0.3375(4) 0.05516(14) 0.8189(5) 0.0319(10) Uani 1 1 d .
H10 H -0.3890 0.0458 0.7421 0.038 Uiso 1 1 calc R
C11 C -0.3707(4) 0.03837(15) 0.9486(5) 0.0349(11) Uani 1 1 d .
C12 C -0.2886(4) 0.05222(12) 1.0589(8) 0.0336(9) Uani 1 1 d .
H12 H -0.3065 0.0414 1.1477 0.040 Uiso 1 1 calc R
C13 C -0.1792(3) 0.08223(11) 1.0402(7) 0.0228(8) Uani 1 1 d .
C14 C -0.4901(5) 0.00582(18) 0.9668(6) 0.0613(17) Uani 1 1 d .
H14A H -0.4716 -0.0195 0.9113 0.092 Uiso 1 1 calc R
H14B H -0.5770 0.0189 0.9375 0.092 Uiso 1 1 calc R
H14C H -0.4969 -0.0024 1.0632 0.092 Uiso 1 1 calc R
C15 C 0.3757(4) 0.19686(18) 0.8771(5) 0.0433(12) Uani 1 1 d .
H15 H 0.4058 0.2052 0.7831 0.052 Uiso 1 1 calc R
C16 C 0.3108(5) 0.23613(19) 0.9476(6) 0.0636(17) Uani 1 1 d .
H16A H 0.2790 0.2282 1.0391 0.095 Uiso 1 1 calc R
H16B H 0.2324 0.2463 0.8934 0.095 Uiso 1 1 calc R
H16C H 0.3799 0.2588 0.9548 0.095 Uiso 1 1 calc R
C17 C 0.5052(4) 0.1803(2) 0.9590(5) 0.0619(18) Uani 1 1 d .
H17A H 0.5683 0.2041 0.9763 0.093 Uiso 1 1 calc R
H17B H 0.5528 0.1584 0.9053 0.093 Uiso 1 1 calc R
H17C H 0.4751 0.1681 1.0462 0.093 Uiso 1 1 calc R
C18 C 0.3368(4) 0.10815(18) 0.7698(5) 0.0404(12) Uani 1 1 d .
H18 H 0.4123 0.0976 0.8307 0.048 Uiso 1 1 calc R
C19 C 0.4056(5) 0.1233(2) 0.6330(5) 0.0604(18) Uani 1 1 d .
H19A H 0.4589 0.0998 0.5935 0.091 Uiso 1 1 calc R
H19B H 0.4671 0.1474 0.6516 0.091 Uiso 1 1 calc R
H19C H 0.3339 0.1321 0.5685 0.091 Uiso 1 1 calc R
C20 C 0.2364(5) 0.07099(17) 0.7481(5) 0.0478(13) Uani 1 1 d .
H20A H 0.1575 0.0807 0.6939 0.072 Uiso 1 1 calc R
H20B H 0.2039 0.0606 0.8369 0.072 Uiso 1 1 calc R
H20C H 0.2835 0.0478 0.6997 0.072 Uiso 1 1 calc R
C21 C -0.1564(5) 0.13189(19) 1.3016(4) 0.0446(13) Uani 1 1 d .
H21 H -0.0902 0.1418 1.3733 0.054 Uiso 1 1 calc R
C22 C -0.2078(5) 0.17184(18) 1.2248(6) 0.0584(16) Uani 1 1 d .
H22A H -0.2698 0.1632 1.1508 0.088 Uiso 1 1 calc R
H22B H -0.1287 0.1872 1.1865 0.088 Uiso 1 1 calc R
H22C H -0.2574 0.1905 1.2884 0.088 Uiso 1 1 calc R
C23 C -0.2778(6) 0.1083(2) 1.3768(6) 0.082(2) Uani 1 1 d .
H23A H -0.3157 0.1269 1.4479 0.123 Uiso 1 1 calc R
H23B H -0.2431 0.0820 1.4185 0.123 Uiso 1 1 calc R
H23C H -0.3503 0.1013 1.3107 0.123 Uiso 1 1 calc R
C24 C -0.0116(6) 0.04743(19) 1.2704(6) 0.0645(17) Uani 1 1 d U
H24 H -0.0983 0.0325 1.2985 0.077 Uiso 1 1 calc R
C25 C 0.0749(6) 0.0588(2) 1.4012(7) 0.0772(19) Uani 1 1 d U
H25A H 0.1011 0.0325 1.4487 0.116 Uiso 1 1 calc R
H25B H 0.0194 0.0766 1.4623 0.116 Uiso 1 1 calc R
H25C H 0.1583 0.0743 1.3743 0.116 Uiso 1 1 calc R
C26 C 0.0717(7) 0.0181(2) 1.1715(8) 0.095(2) Uani 1 1 d U
H26A H 0.1607 0.0314 1.1507 0.143 Uiso 1 1 calc R
H26B H 0.0195 0.0141 1.0868 0.143 Uiso 1 1 calc R
H26C H 0.0871 -0.0097 1.2150 0.143 Uiso 1 1 calc R

loop_
_atom_site_aniso_label
_atom_site_aniso_U_11
_atom_site_aniso_U_22
_atom_site_aniso_U_33
_atom_site_aniso_U_23
_atom_site_aniso_U_13
_atom_site_aniso_U_12
Ir1 0.01447(5) 0.04696(8) 0.01577(5) -0.00093(18) -0.00254(12) 0.00147(7)
P1 0.0146(5) 0.0455(8) 0.0214(6) 0.0034(6) -0.0013(4) 0.0043(5)
P2 0.0228(5) 0.0315(7) 0.0185(5) 0.0048(5) -0.0053(4) 0.0006(5)
N1 0.0143(14) 0.033(2) 0.0175(15) -0.0003(17) -0.0014(11) 0.0018(16)
N2 0.030(2) 0.141(5) 0.025(2) 0.022(3) -0.0050(18) -0.027(3)
N3 0.053(3) 0.151(4) 0.054(3) 0.021(3) -0.016(2) -0.032(3)
C1 0.0193(18) 0.030(3) 0.0194(19) -0.0062(18) -0.0028(14) 0.0045(17)
C2 0.0158(18) 0.029(2) 0.031(2) -0.0052(19) -0.0078(15) 0.0028(16)
C3 0.034(2) 0.032(2) 0.040(2) 0.0035(19) -0.0202(18) 0.000(2)
C4 0.038(2) 0.039(2) 0.044(2) 0.011(4) -0.013(4) -0.0101(17)
C5 0.031(2) 0.050(3) 0.032(2) 0.009(2) -0.0093(18) -0.008(2)
C6 0.0241(19) 0.030(2) 0.027(2) 0.0014(18) -0.0073(17) 0.0027(19)
C7 0.050(3) 0.085(5) 0.073(4) 0.048(4) -0.037(3) -0.035(3)
C8 0.0134(16) 0.023(2) 0.0255(19) -0.0084(18) -0.0059(14) 0.0100(16)
C9 0.0214(19) 0.031(2) 0.024(2) -0.007(2) -0.0047(16) 0.0101(18)
C10 0.026(2) 0.029(3) 0.041(3) -0.007(2) -0.0168(18) 0.0064(19)
C11 0.026(2) 0.030(3) 0.049(3) 0.005(2) -0.014(2) -0.002(2)
C12 0.0326(18) 0.031(2) 0.037(2) 0.005(3) -0.008(3) -0.0017(16)
C13 0.0200(14) 0.0253(18) 0.0230(19) -0.004(3) -0.007(2) 0.0049(13)
C14 0.056(3) 0.055(4) 0.072(4) 0.025(3) -0.035(3) -0.025(3)
C15 0.029(2) 0.066(4) 0.035(2) 0.009(2) -0.0076(19) -0.009(2)
C16 0.062(4) 0.057(4) 0.072(4) 0.000(3) -0.023(3) -0.022(3)
C17 0.027(2) 0.111(5) 0.048(3) 0.025(3) -0.014(2) -0.024(3)
C18 0.027(2) 0.058(3) 0.036(3) 0.007(3) 0.0081(19) 0.029(2)
C19 0.055(3) 0.100(5) 0.026(2) 0.009(3) 0.014(2) 0.032(3)
C20 0.053(3) 0.054(4) 0.036(3) -0.006(3) 0.005(2) 0.017(3)
C21 0.033(2) 0.079(4) 0.021(2) -0.011(3) 0.0098(17) -0.007(3)
C22 0.048(3) 0.073(4) 0.054(3) -0.024(3) -0.009(3) 0.034(3)
C23 0.052(3) 0.153(7) 0.041(3) -0.020(4) 0.020(3) -0.048(4)
C24 0.058(3) 0.064(3) 0.071(3) 0.030(3) -0.034(3) -0.013(3)
C25 0.077(3) 0.084(4) 0.070(3) 0.043(3) -0.044(3) -0.013(3)
C26 0.093(4) 0.070(4) 0.123(4) -0.004(3) -0.053(3) 0.025(3)

loop_
_atom_type_symbol
_atom_type_description
_atom_type_scat_dispersion_real
_atom_type_scat_dispersion_imag
_atom_type_scat_source
C C 0.0033 0.0016 'International Tables Vol C Tables 4.2.6.8 and 6.1.1.4'
H H 0.0000 0.0000 'International Tables Vol C Tables 4.2.6.8 and 6.1.1.4'
N N 0.0061 0.0033 'International Tables Vol C Tables 4.2.6.8 and 6.1.1.4'
P P 0.1023 0.0942 'International Tables Vol C Tables 4.2.6.8 and 6.1.1.4'
Ir Ir -1.4442 7.9887 'International Tables Vol C Tables 4.2.6.8 and 6.1.1.4'

loop_
_geom_angle_atom_site_label_1
_geom_angle_atom_site_label_2
_geom_angle_atom_site_label_3
_geom_angle
N2 Ir1 N1 177.6(2)
N2 Ir1 P1 98.58(12)
N1 Ir1 P1 81.49(9)
N2 Ir1 P2 97.59(13)
N1 Ir1 P2 82.63(9)
P1 Ir1 P2 162.45(4)
C15 P1 C6 107.1(2)
C15 P1 C18 105.9(2)
C6 P1 C18 105.9(2)
C15 P1 Ir1 122.70(16)
C6 P1 Ir1 100.66(13)
C18 P1 Ir1 113.22(17)
C21 P2 C13 107.3(2)
C21 P2 C24 107.0(3)
C13 P2 C24 105.2(2)
C21 P2 Ir1 118.71(18)
C13 P2 Ir1 99.76(17)
C24 P2 Ir1 117.4(2)
C1 N1 C8 121.9(3)
C1 N1 Ir1 118.9(2)
C8 N1 Ir1 119.1(3)
N3 N2 Ir1 176.2(6)
N1 C1 C2 124.2(3)
N1 C1 C6 118.7(3)
C2 C1 C6 116.9(4)
C3 C2 C1 120.7(4)
C3 C2 H2 119.7
C1 C2 H2 119.7
C2 C3 C4 123.5(4)
C2 C3 H3 118.3
C4 C3 H3 118.3
C3 C4 C5 115.0(5)
C3 C4 C7 121.9(4)
C5 C4 C7 123.0(4)
C6 C5 C4 123.3(4)
C6 C5 H5 118.4
C4 C5 H5 118.4
C5 C6 C1 120.6(4)
C5 C6 P1 126.5(3)
C1 C6 P1 112.9(3)
C4 C7 H7A 109.5
C4 C7 H7B 109.5
H7A C7 H7B 109.5
C4 C7 H7C 109.5
H7A C7 H7C 109.5
H7B C7 H7C 109.5
C13 C8 N1 118.7(3)
C13 C8 C9 116.6(4)
N1 C8 C9 124.5(4)
C10 C9 C8 120.8(4)
C10 C9 H9 119.6
C8 C9 H9 119.6
C9 C10 C11 123.1(4)
C9 C10 H10 118.5
C11 C10 H10 118.5
C12 C11 C10 116.5(4)
C12 C11 C14 122.3(5)
C10 C11 C14 121.2(4)
C11 C12 C13 121.6(6)
C11 C12 H12 119.2
C13 C12 H12 119.2
C8 C13 C12 121.3(5)
C8 C13 P2 114.9(3)
C12 C13 P2 123.7(5)
C11 C14 H14A 109.5
C11 C14 H14B 109.5
H14A C14 H14B 109.5
C11 C14 H14C 109.5
H14A C14 H14C 109.5
H14B C14 H14C 109.5
C16 C15 C17 111.1(4)
C16 C15 P1 110.0(3)
C17 C15 P1 109.5(4)
C16 C15 H15 108.7
C17 C15 H15 108.7
P1 C15 H15 108.7
C15 C16 H16A 109.5
C15 C16 H16B 109.5
H16A C16 H16B 109.5
C15 C16 H16C 109.5
H16A C16 H16C 109.5
H16B C16 H16C 109.5
C15 C17 H17A 109.5
C15 C17 H17B 109.5
H17A C17 H17B 109.5
C15 C17 H17C 109.5
H17A C17 H17C 109.5
H17B C17 H17C 109.5
C20 C18 C19 112.5(4)
C20 C18 P1 110.0(3)
C19 C18 P1 112.2(4)
C20 C18 H18 107.3
C19 C18 H18 107.3
P1 C18 H18 107.3
C18 C19 H19A 109.5
C18 C19 H19B 109.5
H19A C19 H19B 109.5
C18 C19 H19C 109.5
H19A C19 H19C 109.5
H19B C19 H19C 109.5
C18 C20 H20A 109.5
C18 C20 H20B 109.5
H20A C20 H20B 109.5
C18 C20 H20C 109.5
H20A C20 H20C 109.5
H20B C20 H20C 109.5
C22 C21 C23 111.6(5)
C22 C21 P2 108.0(3)
C23 C21 P2 115.0(4)
C22 C21 H21 107.3
C23 C21 H21 107.3
P2 C21 H21 107.3
C21 C22 H22A 109.5
C21 C22 H22B 109.5
H22A C22 H22B 109.5
C21 C22 H22C 109.5
H22A C22 H22C 109.5
H22B C22 H22C 109.5
C21 C23 H23A 109.5
C21 C23 H23B 109.5
H23A C23 H23B 109.5
C21 C23 H23C 109.5
H23A C23 H23C 109.5
H23B C23 H23C 109.5
C26 C24 C25 111.3(5)
C26 C24 P2 109.1(4)
C25 C24 P2 108.7(4)
C26 C24 H24 109.3
C25 C24 H24 109.3
P2 C24 H24 109.3
C24 C25 H25A 109.5
C24 C25 H25B 109.5
H25A C25 H25B 109.5
C24 C25 H25C 109.5
H25A C25 H25C 109.5
H25B C25 H25C 109.5
C24 C26 H26A 109.5
C24 C26 H26B 109.5
H26A C26 H26B 109.5
C24 C26 H26C 109.5
H26A C26 H26C 109.5
H26B C26 H26C 109.5

loop_
_geom_bond_atom_site_label_1
_geom_bond_atom_site_label_2
_geom_bond_distance
Ir1 N2 1.859(4)
Ir1 N1 2.041(3)
Ir1 P1 2.2825(12)
Ir1 P2 2.2833(11)
P1 C15 1.815(5)
P1 C6 1.816(4)
P1 C18 1.865(5)
P2 C21 1.824(5)
P2 C13 1.831(5)
P2 C24 1.850(5)
N1 C1 1.398(5)
N1 C8 1.411(5)
N2 N3 1.128(6)
C1 C2 1.402(5)
C1 C6 1.414(5)
C2 C3 1.376(6)
C2 H2 0.9300
C3 C4 1.397(6)
C3 H3 0.9300
C4 C5 1.400(6)
C4 C7 1.497(8)
C5 C6 1.376(6)
C5 H5 0.9300
C7 H7A 0.9600
C7 H7B 0.9600
C7 H7C 0.9600
C8 C13 1.380(7)
C8 C9 1.412(5)
C9 C10 1.363(6)
C9 H9 0.9300
C10 C11 1.383(6)
C10 H10 0.9300
C11 C12 1.381(7)
C11 C14 1.522(6)
C12 C13 1.401(5)
C12 H12 0.9300
C14 H14A 0.9600
C14 H14B 0.9600
C14 H14C 0.9600
C15 C16 1.514(7)
C15 C17 1.545(6)
C15 H15 0.9800
C16 H16A 0.9600
C16 H16B 0.9600
C16 H16C 0.9600
C17 H17A 0.9600
C17 H17B 0.9600
C17 H17C 0.9600
C18 C20 1.502(7)
C18 C19 1.538(6)
C18 H18 0.9800
C19 H19A 0.9600
C19 H19B 0.9600
C19 H19C 0.9600
C20 H20A 0.9600
C20 H20B 0.9600
C20 H20C 0.9600
C21 C22 1.512(7)
C21 C23 1.541(6)
C21 H21 0.9800
C22 H22A 0.9600
C22 H22B 0.9600
C22 H22C 0.9600
C23 H23A 0.9600
C23 H23B 0.9600
C23 H23C 0.9600
C24 C26 1.529(8)
C24 C25 1.540(7)
C24 H24 0.9800
C25 H25A 0.9600
C25 H25B 0.9600
C25 H25C 0.9600
C26 H26A 0.9600
C26 H26B 0.9600
C26 H26C 0.9600
